data_4104868
loop_
_publ_author_name
'Takuya Hashimoto'
'Hisashi Miyamoto'
'Yuki Naganawa'
'Keiji Maruoka'

_publ_contact_author_email maruoka@kuchem.kyoto-u.ac.jp
_publ_contact_author_fax +81(75)-753-4041
_publ_contact_author_name 'Keiji Maruoka'
_publ_contact_author_phone +81(75)-753-4041
_publ_section_title
;
 Stereoselective Synthesis of \a-Alkyl-\b-keto Imides via Asymmetric Redox
 C-C Bond Formation between \a-Alkyl-\a-diazocarbonyl Compounds and
 Aldehydes
;
_journal_name_full 'Journal of the American Chemical Society'
_journal_page_first 11280
_journal_page_last 11281
_journal_paper_doi 10.1021/ja903500w
_journal_volume 131
_journal_year 2009
_chemical_absolute_configuration rmad
_chemical_formula_moiety 'C13 H19 N3 O3 S '
_chemical_formula_sum 'C13 H19 N3 O3 S'
_chemical_formula_weight 297.37
_space_group_IT_number 19
_symmetry_cell_setting orthorhombic
_symmetry_Int_Tables_number 19
_symmetry_space_group_name_Hall 'P 2ac 2ab'
_symmetry_space_group_name_H-M 'P 21 21 21'
_audit_creation_date 2009-01-07
_audit_creation_method 'by CrystalStructure 3.8'
_cell_angle_alpha 90.0000
_cell_angle_beta 90.0000
_cell_angle_gamma 90.0000
_cell_formula_units_Z 4
_cell_length_a 6.58410(12)
_cell_length_b 11.8140(2)
_cell_length_c 18.4736(3)
_cell_measurement_reflns_used 14952
_cell_measurement_temperature 123.1
_cell_measurement_theta_max 68.3
_cell_measurement_theta_min 3.7
_cell_volume 1436.96(4)
_computing_cell_refinement PROCESS-AUTO
_computing_data_collection PROCESS-AUTO
_computing_data_reduction CrystalStructure
_computing_publication_material 'CrystalStructure 3.8'
_computing_structure_refinement SHELXL
_computing_structure_solution SIR97
_diffrn_detector_area_resol_mean 10.00
_diffrn_measured_fraction_theta_full 1.000
_diffrn_measured_fraction_theta_max 1.000
_diffrn_measurement_device_type 'Rigaku RAXIS-RAPID'
_diffrn_measurement_method \w
_diffrn_radiation_type 'Cu K\a'
_diffrn_radiation_wavelength 1.54187
_diffrn_reflns_av_R_equivalents 0.052
_diffrn_reflns_limit_h_max 7
_diffrn_reflns_limit_h_min -7
_diffrn_reflns_limit_k_max 13
_diffrn_reflns_limit_k_min -14
_diffrn_reflns_limit_l_max 22
_diffrn_reflns_limit_l_min -21
_diffrn_reflns_number 14988
_diffrn_reflns_theta_full 68.23
_diffrn_reflns_theta_max 68.23
_exptl_absorpt_coefficient_mu 2.111
_exptl_absorpt_correction_T_max 0.531
_exptl_absorpt_correction_T_min 0.476
_exptl_absorpt_correction_type numerical
_exptl_absorpt_process_details
;
    Higashi, T. (1999). Program for Absorption Correction.
    Rigaku Corporation, Tokyo, Japan.
;
_exptl_crystal_colour unknown
_exptl_crystal_density_diffrn 1.374
_exptl_crystal_description block
_exptl_crystal_F_000 632.00
_exptl_crystal_size_max 0.70
_exptl_crystal_size_mid 0.50
_exptl_crystal_size_min 0.30
_refine_diff_density_max 0.19
_refine_diff_density_min -0.44
_refine_ls_abs_structure_details 'Flack, H. D. (1983), Acta Cryst. A39, 876-881.  1083 Friedel Pairs'
_refine_ls_abs_structure_Flack 0.004(15)
_refine_ls_extinction_method none
_refine_ls_goodness_of_fit_ref 1.160
_refine_ls_hydrogen_treatment refall
_refine_ls_number_parameters 183
_refine_ls_number_reflns 2629
_refine_ls_R_factor_gt 0.0308
_refine_ls_shift/su_max 0.0010
_refine_ls_structure_factor_coef Fsqd
_refine_ls_weighting_details 'w = 1/[\s^2^(Fo^2^)+(0.0458P)^2^+0.1567P] where P=(Fo^2^+2Fc^2^)/3'
_refine_ls_weighting_scheme calc
_refine_ls_wR_factor_ref 0.0813
_reflns_number_gt 2551
_reflns_number_total 2629
_reflns_threshold_expression F^2^>2.0\s(F^2^)
_cod_data_source_file ja903500w_si_002.cif
_cod_data_source_block '_hashimoto9105'
_cod_original_cell_volume 1436.96(5)
_cod_original_formula_sum 'C13 H19 N3 O3 S '
_cod_database_code 4104868

loop_
_symmetry_equiv_pos_site_id
_symmetry_equiv_pos_as_xyz
1 +X,+Y,+Z
2 1/2+X,1/2-Y,-Z
3 -X,1/2+Y,1/2-Z
4 1/2-X,-Y,1/2+Z

loop_
_atom_site_label
_atom_site_type_symbol
_atom_site_fract_x
_atom_site_fract_y
_atom_site_fract_z
_atom_site_U_iso_or_equiv
_atom_site_adp_type
_atom_site_occupancy
_atom_site_symmetry_multiplicity
_atom_site_calc_flag
_atom_site_refinement_flags
S(1) S 1.07579(6) 0.70229(3) 0.80175(2) 0.01972(12) Uani 1.00 1 d .
O(1) O 1.0465(2) 0.59888(11) 0.84067(7) 0.0301(3) Uani 1.00 1 d .
O(2) O 0.7740(2) 0.93733(10) 0.85285(7) 0.0296(3) Uani 1.00 1 d .
O(3) O 1.2290(2) 0.77812(12) 0.82872(8) 0.0320(3) Uani 1.00 1 d .
N(1) N 0.6349(3) 0.57166(15) 0.90700(11) 0.0446(5) Uani 1.00 1 d .
N(2) N 0.8516(2) 0.77085(11) 0.79395(8) 0.0176(3) Uani 1.00 1 d .
N(3) N 0.6768(2) 0.66354(13) 0.91062(9) 0.0284(3) Uani 1.00 1 d .
C(1) C 0.9439(2) 0.74672(14) 0.66889(9) 0.0179(3) Uani 1.00 1 d .
C(2) C 0.7842(2) 0.83421(14) 0.85522(10) 0.0199(3) Uani 1.00 1 d .
C(3) C 0.8502(2) 0.83076(14) 0.72367(9) 0.0186(3) Uani 1.00 1 d .
C(4) C 1.1104(2) 0.68036(16) 0.70692(9) 0.0216(3) Uani 1.00 1 d .
C(5) C 0.7208(3) 0.77277(16) 0.91767(10) 0.0253(4) Uani 1.00 1 d .
C(6) C 0.6417(2) 0.79092(16) 0.61991(10) 0.0258(4) Uani 1.00 1 d .
C(7) C 0.7944(3) 0.85412(17) 0.57133(11) 0.0296(4) Uani 1.00 1 d .
C(8) C 0.8081(3) 0.60556(18) 0.57287(11) 0.0325(4) Uani 1.00 1 d .
C(9) C 0.6349(2) 0.85368(15) 0.69308(11) 0.0244(4) Uani 1.00 1 d .
C(10) C 0.6498(2) 0.60195(15) 0.69357(11) 0.0281(4) Uani 1.00 1 d .
C(11) C 0.7574(2) 0.67961(15) 0.63890(10) 0.0227(4) Uani 1.00 1 d .
C(12) C 1.0051(3) 0.82055(16) 0.60330(10) 0.0249(4) Uani 1.00 1 d .
C(13) C 0.6662(4) 0.82899(19) 0.98732(11) 0.0421(5) Uani 1.00 1 d .
H(3) H 0.9315 0.9022 0.7262 0.022 Uiso 1.00 1 c R
H(4A) H 1.2458 0.7078 0.6916 0.026 Uiso 1.00 1 c R
H(4B) H 1.0996 0.5988 0.6951 0.026 Uiso 1.00 1 c R
H(6) H 0.5055 0.7787 0.5972 0.031 Uiso 1.00 1 c R
H(7A) H 0.7732 0.9370 0.5739 0.035 Uiso 1.00 1 c R
H(7B) H 0.7821 0.8295 0.5203 0.035 Uiso 1.00 1 c R
H(8A) H 0.8774 0.6515 0.5363 0.039 Uiso 1.00 1 c R
H(8B) H 0.6823 0.5748 0.5525 0.039 Uiso 1.00 1 c R
H(8C) H 0.8968 0.5432 0.5878 0.039 Uiso 1.00 1 c R
H(9A) H 0.5284 0.8222 0.7251 0.029 Uiso 1.00 1 c R
H(9B) H 0.6108 0.9357 0.6863 0.029 Uiso 1.00 1 c R
H(10A) H 0.6140 0.6455 0.7369 0.034 Uiso 1.00 1 c R
H(10B) H 0.7407 0.5397 0.7071 0.034 Uiso 1.00 1 c R
H(10C) H 0.5262 0.5710 0.6716 0.034 Uiso 1.00 1 c R
H(12A) H 1.0865 0.7769 0.5679 0.030 Uiso 1.00 1 c R
H(12B) H 1.0829 0.8881 0.6187 0.030 Uiso 1.00 1 c R
H(13A) H 0.6262 0.7715 1.0228 0.050 Uiso 1.00 1 c R
H(13B) H 0.5529 0.8813 0.9793 0.050 Uiso 1.00 1 c R
H(13C) H 0.7837 0.8711 1.0056 0.050 Uiso 1.00 1 c R

loop_
_atom_site_aniso_label
_atom_site_aniso_U_11
_atom_site_aniso_U_22
_atom_site_aniso_U_33
_atom_site_aniso_U_12
_atom_site_aniso_U_13
_atom_site_aniso_U_23
S(1) 0.0200(2) 0.0214(2) 0.0177(2) 0.00321(16) -0.00198(17) -0.00052(17)
O(1) 0.0364(8) 0.0242(6) 0.0298(7) 0.0113(5) 0.0015(6) 0.0075(5)
O(2) 0.0418(8) 0.0178(6) 0.0291(7) 0.0042(5) 0.0086(6) -0.0017(5)
O(3) 0.0257(7) 0.0390(7) 0.0315(7) -0.0042(5) -0.0068(5) -0.0091(6)
N(1) 0.0541(13) 0.0311(10) 0.0487(12) -0.0101(9) 0.0159(10) 0.0025(8)
N(2) 0.0196(7) 0.0177(6) 0.0156(7) 0.0028(5) 0.0006(5) 0.0006(5)
N(3) 0.0325(9) 0.0284(9) 0.0244(8) -0.0026(7) 0.0077(7) 0.0035(6)
C(1) 0.0175(8) 0.0208(7) 0.0155(8) -0.0005(6) -0.0002(6) 0.0003(6)
C(2) 0.0192(8) 0.0212(9) 0.0193(9) 0.0011(6) 0.0007(7) -0.0017(7)
C(3) 0.0202(8) 0.0178(8) 0.0178(8) 0.0007(7) 0.0008(6) 0.0014(6)
C(4) 0.0186(8) 0.0277(8) 0.0186(8) 0.0037(7) 0.0010(7) -0.0032(7)
C(5) 0.0297(10) 0.0239(9) 0.0223(9) -0.0010(7) 0.0052(7) -0.0017(7)
C(6) 0.0244(9) 0.0269(9) 0.0260(9) 0.0011(7) -0.0077(7) 0.0020(7)
C(7) 0.0394(11) 0.0288(10) 0.0205(10) -0.0004(8) -0.0040(8) 0.0042(8)
C(8) 0.0389(11) 0.0304(10) 0.0283(10) 0.0010(9) -0.0081(9) -0.0081(8)
C(9) 0.0240(9) 0.0253(9) 0.0239(9) 0.0056(7) -0.0006(8) 0.0045(7)
C(10) 0.0241(9) 0.0235(8) 0.0367(10) -0.0059(7) -0.0038(9) 0.0010(8)
C(11) 0.0224(8) 0.0226(9) 0.0232(9) -0.0015(7) -0.0040(7) -0.0013(7)
C(12) 0.0299(9) 0.0274(9) 0.0176(8) -0.0035(7) 0.0034(7) 0.0008(7)
C(13) 0.0598(15) 0.0408(12) 0.0255(10) -0.0037(11) 0.0149(10) -0.0058(9)

loop_
_atom_type_symbol
_atom_type_description
_atom_type_scat_dispersion_real
_atom_type_scat_dispersion_imag
_atom_type_scat_source
C C 0.018 0.009
;
International Tables for Crystallography
(1992, Vol. C, Tables 4.2.6.8 and 6.1.1.4)
;
H H 0.000 0.000
;
International Tables for Crystallography
(1992, Vol. C, Table 6.1.1.4)
;
N N 0.031 0.018
;
International Tables for Crystallography
(1992, Vol. C, Tables 4.2.6.8 and 6.1.1.4)
;
O O 0.049 0.032
;
International Tables for Crystallography
(1992, Vol. C, Tables 4.2.6.8 and 6.1.1.4)
;
S S 0.333 0.557
;
International Tables for Crystallography
(1992, Vol. C, Tables 4.2.6.8 and 6.1.1.4)
;

loop_
_geom_angle_atom_site_label_1
_geom_angle_atom_site_label_2
_geom_angle_atom_site_label_3
_geom_angle
_geom_angle_publ_flag
O(1) S(1) O(3) 116.89(8) yes
O(1) S(1) N(2) 109.55(7) yes
O(1) S(1) C(4) 112.73(8) yes
O(3) S(1) N(2) 110.09(7) yes
O(3) S(1) C(4) 109.94(8) yes
N(2) S(1) C(4) 95.58(7) yes
S(1) N(2) C(2) 117.07(11) yes
S(1) N(2) C(3) 108.04(10) yes
C(2) N(2) C(3) 116.31(12) yes
N(1) N(3) C(5) 177.3(2) yes
C(3) C(1) C(4) 108.44(13) yes
C(3) C(1) C(11) 104.16(13) yes
C(3) C(1) C(12) 104.75(13) yes
C(4) C(1) C(11) 117.95(14) yes
C(4) C(1) C(12) 117.72(14) yes
C(11) C(1) C(12) 102.30(13) yes
O(2) C(2) N(2) 120.79(15) yes
O(2) C(2) C(5) 121.40(16) yes
N(2) C(2) C(5) 117.75(14) yes
N(2) C(3) C(1) 105.36(12) yes
N(2) C(3) C(9) 114.17(14) yes
C(1) C(3) C(9) 103.79(13) yes
S(1) C(4) C(1) 106.66(11) yes
N(3) C(5) C(2) 118.62(16) yes
N(3) C(5) C(13) 117.66(17) yes
C(2) C(5) C(13) 122.81(17) yes
C(7) C(6) C(9) 107.24(15) yes
C(7) C(6) C(11) 102.76(15) yes
C(9) C(6) C(11) 102.84(14) yes
C(6) C(7) C(12) 103.69(15) yes
C(3) C(9) C(6) 102.07(14) yes
C(1) C(11) C(6) 92.05(13) yes
C(1) C(11) C(8) 113.54(15) yes
C(1) C(11) C(10) 115.58(14) yes
C(6) C(11) C(8) 114.03(15) yes
C(6) C(11) C(10) 115.20(15) yes
C(8) C(11) C(10) 106.35(15) yes
C(1) C(12) C(7) 102.04(14) yes
N(2) C(3) H(3) 111.0 no
C(1) C(3) H(3) 111.0 no
C(9) C(3) H(3) 111.0 no
S(1) C(4) H(4A) 110.4 no
S(1) C(4) H(4B) 110.4 no
C(1) C(4) H(4A) 110.4 no
C(1) C(4) H(4B) 110.4 no
H(4A) C(4) H(4B) 108.6 no
C(7) C(6) H(6) 114.3 no
C(9) C(6) H(6) 114.2 no
C(11) C(6) H(6) 114.3 no
C(6) C(7) H(7A) 111.0 no
C(6) C(7) H(7B) 111.0 no
C(12) C(7) H(7A) 111.0 no
C(12) C(7) H(7B) 111.0 no
H(7A) C(7) H(7B) 109.0 no
C(11) C(8) H(8A) 109.5 no
C(11) C(8) H(8B) 109.5 no
C(11) C(8) H(8C) 109.5 no
H(8A) C(8) H(8B) 109.5 no
H(8A) C(8) H(8C) 109.5 no
H(8B) C(8) H(8C) 109.5 no
C(3) C(9) H(9A) 111.4 no
C(3) C(9) H(9B) 111.4 no
C(6) C(9) H(9A) 111.4 no
C(6) C(9) H(9B) 111.3 no
H(9A) C(9) H(9B) 109.2 no
C(11) C(10) H(10A) 109.5 no
C(11) C(10) H(10B) 109.5 no
C(11) C(10) H(10C) 109.5 no
H(10A) C(10) H(10B) 109.5 no
H(10A) C(10) H(10C) 109.5 no
H(10B) C(10) H(10C) 109.5 no
C(1) C(12) H(12A) 111.4 no
C(1) C(12) H(12B) 111.4 no
C(7) C(12) H(12A) 111.4 no
C(7) C(12) H(12B) 111.4 no
H(12A) C(12) H(12B) 109.2 no
C(5) C(13) H(13A) 109.5 no
C(5) C(13) H(13B) 109.5 no
C(5) C(13) H(13C) 109.5 no
H(13A) C(13) H(13B) 109.5 no
H(13A) C(13) H(13C) 109.5 no
H(13B) C(13) H(13C) 109.5 no

loop_
_geom_bond_atom_site_label_1
_geom_bond_atom_site_label_2
_geom_bond_distance
_geom_bond_publ_flag
S(1) O(1) 1.4306(13) yes
S(1) O(3) 1.4380(14) yes
S(1) N(2) 1.6898(14) yes
S(1) C(4) 1.7855(17) yes
O(2) C(2) 1.221(2) yes
N(1) N(3) 1.122(2) yes
N(2) C(2) 1.428(2) yes
N(2) C(3) 1.479(2) yes
N(3) C(5) 1.329(2) yes
C(1) C(3) 1.546(2) yes
C(1) C(4) 1.520(2) yes
C(1) C(11) 1.563(2) yes
C(1) C(12) 1.546(2) yes
C(2) C(5) 1.426(2) yes
C(3) C(9) 1.550(2) yes
C(5) C(13) 1.492(2) yes
C(6) C(7) 1.541(2) yes
C(6) C(9) 1.542(2) yes
C(6) C(11) 1.560(2) yes
C(7) C(12) 1.559(2) yes
C(8) C(11) 1.538(2) yes
C(10) C(11) 1.537(2) yes
C(3) H(3) 1.000 no
C(4) H(4A) 0.990 no
C(4) H(4B) 0.990 no
C(6) H(6) 1.000 no
C(7) H(7A) 0.990 no
C(7) H(7B) 0.990 no
C(8) H(8A) 0.980 no
C(8) H(8B) 0.980 no
C(8) H(8C) 0.980 no
C(9) H(9A) 0.990 no
C(9) H(9B) 0.990 no
C(10) H(10A) 0.980 no
C(10) H(10B) 0.980 no
C(10) H(10C) 0.980 no
C(12) H(12A) 0.990 no
C(12) H(12B) 0.990 no
C(13) H(13A) 0.980 no
C(13) H(13B) 0.980 no
C(13) H(13C) 0.980 no

loop_
_geom_contact_atom_site_label_1
_geom_contact_atom_site_label_2
_geom_contact_distance
_geom_contact_site_symmetry_2
S(1) O(2) 3.5425(13) .
S(1) N(3) 3.3400(17) .
S(1) C(1) 2.6560(17) .
S(1) C(2) 2.6626(17) .
S(1) C(3) 2.5671(17) .
S(1) C(5) 3.2774(19) .
O(1) O(3) 2.4444(19) .
O(1) N(1) 2.992(2) .
O(1) N(2) 2.5534(18) .
O(1) N(3) 2.860(2) .
O(1) C(2) 3.284(2) .
O(1) C(3) 3.451(2) 3_746
O(1) C(4) 2.685(2) .
O(1) C(5) 3.293(2) .
O(1) C(7) 3.479(2) 3_746
O(1) C(12) 3.464(2) 3_746
O(1) C(13) 3.383(2) 2_567
O(2) S(1) 3.5425(13) .
O(2) O(3) 3.5648(19) .
O(2) N(2) 2.3050(18) .
O(2) N(3) 3.4657(19) .
O(2) C(3) 2.744(2) .
O(2) C(4) 3.169(2) 3_756
O(2) C(5) 2.310(2) .
O(2) C(9) 3.245(2) .
O(2) C(10) 3.508(2) 3_656
O(2) C(13) 2.883(2) .
O(3) O(1) 2.4444(19) .
O(3) O(2) 3.5648(19) .
O(3) N(2) 2.5676(19) .
O(3) N(3) 3.580(2) 1_655
O(3) C(1) 3.518(2) .
O(3) C(2) 3.042(2) .
O(3) C(3) 3.220(2) .
O(3) C(4) 2.647(2) .
N(1) O(1) 2.992(2) .
N(1) N(2) 3.455(2) .
N(1) C(2) 3.392(2) .
N(1) C(5) 2.450(2) .
N(1) C(13) 3.389(2) .
N(2) O(1) 2.5534(18) .
N(2) O(2) 2.3050(18) .
N(2) O(3) 2.5676(19) .
N(2) N(1) 3.455(2) .
N(2) N(3) 2.753(2) .
N(2) C(1) 2.406(2) .
N(2) C(4) 2.575(2) .
N(2) C(5) 2.442(2) .
N(2) C(6) 3.508(2) .
N(2) C(9) 2.543(2) .
N(2) C(10) 3.031(2) .
N(2) C(11) 3.123(2) .
N(3) S(1) 3.3400(17) .
N(3) O(1) 2.860(2) .
N(3) O(2) 3.4657(19) .
N(3) O(3) 3.580(2) 1_455
N(3) N(2) 2.753(2) .
N(3) C(2) 2.369(2) .
N(3) C(13) 2.415(2) .
C(1) S(1) 2.6560(17) .
C(1) O(3) 3.518(2) .
C(1) N(2) 2.406(2) .
C(1) C(6) 2.247(2) .
C(1) C(7) 2.414(2) .
C(1) C(8) 2.594(2) .
C(1) C(9) 2.436(2) .
C(1) C(10) 2.623(2) .
C(2) S(1) 2.6626(17) .
C(2) O(1) 3.284(2) .
C(2) O(3) 3.042(2) .
C(2) N(1) 3.392(2) .
C(2) N(3) 2.369(2) .
C(2) C(3) 2.469(2) .
C(2) C(9) 3.161(2) .
C(2) C(13) 2.562(2) .
C(3) S(1) 2.5671(17) .
C(3) O(1) 3.451(2) 3_756
C(3) O(2) 2.744(2) .
C(3) O(3) 3.220(2) .
C(3) C(2) 2.469(2) .
C(3) C(4) 2.487(2) .
C(3) C(6) 2.404(2) .
C(3) C(7) 2.852(2) .
C(3) C(10) 3.059(2) .
C(3) C(11) 2.452(2) .
C(3) C(12) 2.449(2) .
C(4) O(1) 2.685(2) .
C(4) O(2) 3.169(2) 3_746
C(4) O(3) 2.647(2) .
C(4) N(2) 2.575(2) .
C(4) C(3) 2.487(2) .
C(4) C(8) 3.298(2) .
C(4) C(10) 3.180(2) .
C(4) C(11) 2.642(2) .
C(4) C(12) 2.624(2) .
C(5) S(1) 3.2774(19) .
C(5) O(1) 3.293(2) .
C(5) O(2) 2.310(2) .
C(5) N(1) 2.450(2) .
C(5) N(2) 2.442(2) .
C(6) N(2) 3.508(2) .
C(6) C(1) 2.247(2) .
C(6) C(3) 2.404(2) .
C(6) C(8) 2.598(2) .
C(6) C(10) 2.615(2) .
C(6) C(12) 2.437(2) .
C(7) O(1) 3.479(2) 3_756
C(7) C(1) 2.414(2) .
C(7) C(3) 2.852(2) .
C(7) C(8) 2.938(2) .
C(7) C(9) 2.482(2) .
C(7) C(11) 2.422(2) .
C(8) C(1) 2.594(2) .
C(8) C(4) 3.298(2) .
C(8) C(6) 2.598(2) .
C(8) C(7) 2.938(2) .
C(8) C(10) 2.462(2) .
C(8) C(12) 2.907(2) .
C(9) O(2) 3.245(2) .
C(9) N(2) 2.543(2) .
C(9) C(1) 2.436(2) .
C(9) C(2) 3.161(2) .
C(9) C(7) 2.482(2) .
C(9) C(10) 2.976(2) .
C(9) C(11) 2.425(2) .
C(9) C(12) 2.974(2) .
C(10) O(2) 3.508(2) 3_646
C(10) N(2) 3.031(2) .
C(10) C(1) 2.623(2) .
C(10) C(3) 3.059(2) .
C(10) C(4) 3.180(2) .
C(10) C(6) 2.615(2) .
C(10) C(8) 2.462(2) .
C(10) C(9) 2.976(2) .
C(11) N(2) 3.123(2) .
C(11) C(3) 2.452(2) .
C(11) C(4) 2.642(2) .
C(11) C(7) 2.422(2) .
C(11) C(9) 2.425(2) .
C(11) C(12) 2.421(2) .
C(12) O(1) 3.464(2) 3_756
C(12) C(3) 2.449(2) .
C(12) C(4) 2.624(2) .
C(12) C(6) 2.437(2) .
C(12) C(8) 2.907(2) .
C(12) C(9) 2.974(2) .
C(12) C(11) 2.421(2) .
C(13) O(1) 3.383(2) 2_467
C(13) O(2) 2.883(2) .
C(13) N(1) 3.389(2) .
C(13) N(3) 2.415(2) .
C(13) C(2) 2.562(2) .
S(1) H(3) 2.903 .
S(1) H(3) 3.584 3_746
S(1) H(4A) 2.324 .
S(1) H(4B) 2.324 .
S(1) H(9A) 3.591 1_655
S(1) H(10A) 3.336 .
S(1) H(10B) 3.408 .
S(1) H(13A) 3.273 2_567
O(1) H(3) 2.636 3_746
O(1) H(4A) 3.311 .
O(1) H(4B) 2.712 .
O(1) H(7A) 2.749 3_746
O(1) H(9B) 3.009 3_746
O(1) H(10A) 3.477 .
O(1) H(10B) 3.261 .
O(1) H(12B) 2.737 3_746
O(1) H(13A) 2.997 2_567
O(1) H(13B) 3.335 2_567
O(1) H(13C) 3.260 2_567
O(2) H(3) 2.592 .
O(2) H(4A) 3.301 3_756
O(2) H(4B) 2.262 3_756
O(2) H(8C) 2.732 3_756
O(2) H(9A) 3.167 .
O(2) H(9B) 3.260 .
O(2) H(10B) 3.591 3_756
O(2) H(10C) 2.570 3_656
O(2) H(13B) 2.831 .
O(2) H(13C) 2.929 .
O(3) H(3) 3.093 .
O(3) H(4A) 2.669 .
O(3) H(4B) 3.362 .
O(3) H(8C) 3.588 3_756
O(3) H(9A) 2.797 1_655
O(3) H(10A) 3.429 1_655
O(3) H(10B) 3.167 3_756
O(3) H(13A) 2.885 2_567
O(3) H(13C) 3.550 2_567
N(1) H(6) 3.583 3_646
N(1) H(7A) 3.142 3_646
N(1) H(8A) 3.558 4_665
N(1) H(8B) 3.415 4_665
N(1) H(9B) 2.858 3_646
N(1) H(10A) 3.265 .
N(1) H(12B) 2.895 3_746
N(1) H(13A) 3.187 .
N(1) H(13B) 3.507 2_567
N(1) H(13C) 2.900 2_467
N(2) H(3) 2.061 .
N(2) H(4A) 3.297 .
N(2) H(4B) 3.183 .
N(2) H(9A) 2.552 .
N(2) H(9B) 3.204 .
N(2) H(10A) 2.398 .
N(2) H(10B) 3.250 .
N(3) H(10A) 3.243 .
N(3) H(13A) 2.456 .
N(3) H(13A) 3.295 2_567
N(3) H(13B) 2.982 .
N(3) H(13B) 3.248 2_567
N(3) H(13C) 3.096 .
N(3) H(13C) 3.043 2_467
C(1) H(3) 2.121 .
C(1) H(4A) 2.083 .
C(1) H(4B) 2.083 .
C(1) H(6) 3.198 .
C(1) H(7A) 3.065 .
C(1) H(7B) 3.102 .
C(1) H(8A) 2.731 .
C(1) H(8B) 3.423 .
C(1) H(8C) 2.849 .
C(1) H(9A) 3.059 .
C(1) H(9B) 3.146 .
C(1) H(10A) 2.779 .
C(1) H(10B) 2.875 .
C(1) H(10C) 3.446 .
C(1) H(12A) 2.118 .
C(1) H(12B) 2.118 .
C(2) H(3) 2.695 .
C(2) H(4B) 3.350 3_756
C(2) H(8C) 3.408 3_756
C(2) H(9A) 2.938 .
C(2) H(9B) 3.533 .
C(2) H(10A) 3.317 .
C(2) H(10C) 3.500 3_656
C(2) H(13A) 3.349 .
C(2) H(13A) 3.421 2_567
C(2) H(13B) 2.807 .
C(2) H(13C) 2.812 .
C(3) H(4A) 3.041 .
C(3) H(4B) 3.238 .
C(3) H(4B) 3.520 3_756
C(3) H(6) 3.314 .
C(3) H(7A) 3.080 .
C(3) H(9A) 2.121 .
C(3) H(9B) 2.121 .
C(3) H(10A) 2.696 .
C(3) H(10B) 3.526 .
C(3) H(12A) 3.332 .
C(3) H(12B) 2.562 .
C(4) H(3) 2.895 .
C(4) H(3) 3.522 3_746
C(4) H(6) 3.497 1_655
C(4) H(8A) 3.523 .
C(4) H(8C) 3.073 .
C(4) H(9A) 3.240 1_655
C(4) H(10A) 3.340 .
C(4) H(10A) 3.387 1_655
C(4) H(10B) 2.947 .
C(4) H(10C) 3.096 1_655
C(4) H(12A) 2.814 .
C(4) H(12B) 2.951 .
C(5) H(13A) 2.040 .
C(5) H(13A) 2.933 2_567
C(5) H(13B) 2.040 .
C(5) H(13B) 3.423 2_567
C(5) H(13C) 2.040 .
C(6) H(3) 3.037 .
C(6) H(4A) 3.084 1_455
C(6) H(7A) 2.109 .
C(6) H(7B) 2.109 .
C(6) H(8A) 2.740 .
C(6) H(8A) 3.437 2_466
C(6) H(8B) 2.854 .
C(6) H(8C) 3.426 .
C(6) H(9A) 2.114 .
C(6) H(9B) 2.114 .
C(6) H(10A) 2.766 .
C(6) H(10B) 3.439 .
C(6) H(10C) 2.870 .
C(6) H(12A) 3.086 .
C(6) H(12A) 3.580 2_466
C(6) H(12B) 3.123 .
C(7) H(3) 3.054 .
C(7) H(6) 2.154 .
C(7) H(8A) 2.539 .
C(7) H(8A) 3.390 2_466
C(7) H(8B) 3.400 .
C(7) H(8B) 3.530 2_566
C(7) H(9A) 3.359 .
C(7) H(9B) 2.627 .
C(7) H(12A) 2.129 .
C(7) H(12A) 3.300 2_466
C(7) H(12B) 2.129 .
C(7) H(13C) 3.504 4_674
C(8) H(4B) 2.965 .
C(8) H(6) 2.891 .
C(8) H(7B) 2.823 .
C(8) H(10A) 3.322 .
C(8) H(10B) 2.636 .
C(8) H(10C) 2.634 .
C(8) H(12A) 2.732 .
C(8) H(12A) 3.290 2_466
C(9) H(3) 2.125 .
C(9) H(4A) 3.088 1_455
C(9) H(6) 2.155 .
C(9) H(7A) 2.577 .
C(9) H(7B) 3.348 .
C(9) H(10A) 2.592 .
C(9) H(10C) 3.438 .
C(9) H(12B) 3.279 .
C(10) H(4A) 2.940 1_455
C(10) H(4B) 2.962 .
C(10) H(6) 2.904 .
C(10) H(8A) 3.322 .
C(10) H(8B) 2.635 .
C(10) H(8C) 2.635 .
C(10) H(9A) 2.784 .
C(10) H(9B) 3.425 3_646
C(11) H(3) 3.291 .
C(11) H(4A) 3.522 1_455
C(11) H(4A) 3.376 .
C(11) H(4B) 2.658 .
C(11) H(6) 2.171 .
C(11) H(7A) 3.271 .
C(11) H(7B) 2.821 .
C(11) H(8A) 2.081 .
C(11) H(8B) 2.081 .
C(11) H(8C) 2.081 .
C(11) H(9A) 2.766 .
C(11) H(9B) 3.294 .
C(11) H(10A) 2.081 .
C(11) H(10B) 2.081 .
C(11) H(10C) 2.080 .
C(11) H(12A) 2.781 .
C(11) H(12B) 3.286 .
C(12) H(3) 2.514 .
C(12) H(4A) 2.636 .
C(12) H(4B) 3.182 .
C(12) H(6) 3.328 .
C(12) H(6) 3.334 1_655
C(12) H(7A) 2.125 .
C(12) H(7B) 2.125 .
C(12) H(7B) 3.418 2_566
C(12) H(8A) 2.496 .
C(12) H(8A) 3.573 2_566
C(12) H(8B) 3.342 2_566
C(12) H(8C) 3.365 .
C(12) H(9B) 3.308 .
C(13) H(7A) 3.219 4_675
C(13) H(13A) 3.258 2_567
C(13) H(13C) 3.456 2_467
H(3) S(1) 2.903 .
H(3) S(1) 3.584 3_756
H(3) O(1) 2.636 3_756
H(3) O(2) 2.592 .
H(3) O(3) 3.093 .
H(3) N(2) 2.061 .
H(3) C(1) 2.121 .
H(3) C(2) 2.695 .
H(3) C(4) 2.895 .
H(3) C(4) 3.522 3_756
H(3) C(6) 3.037 .
H(3) C(7) 3.054 .
H(3) C(9) 2.125 .
H(3) C(11) 3.291 .
H(3) C(12) 2.514 .
H(3) H(4A) 3.157 .
H(3) H(4B) 2.748 3_756
H(3) H(7A) 3.028 .
H(3) H(9A) 2.817 .
H(3) H(9B) 2.271 .
H(3) H(10B) 2.970 3_756
H(3) H(12A) 3.432 .
H(3) H(12B) 2.228 .
H(4A) S(1) 2.324 .
H(4A) O(1) 3.311 .
H(4A) O(2) 3.301 3_746
H(4A) O(3) 2.669 .
H(4A) N(2) 3.297 .
H(4A) C(1) 2.083 .
H(4A) C(3) 3.041 .
H(4A) C(6) 3.084 1_655
H(4A) C(9) 3.088 1_655
H(4A) C(10) 2.940 1_655
H(4A) C(11) 3.376 .
H(4A) C(11) 3.522 1_655
H(4A) C(12) 2.636 .
H(4A) H(3) 3.157 .
H(4A) H(4B) 1.608 .
H(4A) H(6) 2.582 1_655
H(4A) H(8C) 3.568 .
H(4A) H(9A) 2.383 1_655
H(4A) H(10A) 2.668 1_655
H(4A) H(10C) 2.480 1_655
H(4A) H(12A) 2.643 .
H(4A) H(12B) 2.739 .
H(4B) S(1) 2.324 .
H(4B) O(1) 2.712 .
H(4B) O(2) 2.262 3_746
H(4B) O(3) 3.362 .
H(4B) N(2) 3.183 .
H(4B) C(1) 2.083 .
H(4B) C(2) 3.350 3_746
H(4B) C(3) 3.238 .
H(4B) C(3) 3.520 3_746
H(4B) C(8) 2.965 .
H(4B) C(10) 2.962 .
H(4B) C(11) 2.658 .
H(4B) C(12) 3.182 .
H(4B) H(3) 2.748 3_746
H(4B) H(4A) 1.608 .
H(4B) H(8A) 3.338 .
H(4B) H(8C) 2.478 .
H(4B) H(9B) 3.486 3_746
H(4B) H(10A) 3.335 .
H(4B) H(10A) 3.517 1_655
H(4B) H(10B) 2.474 .
H(4B) H(10C) 2.860 1_655
H(4B) H(12A) 3.155 .
H(6) N(1) 3.583 3_656
H(6) C(1) 3.198 .
H(6) C(3) 3.314 .
H(6) C(4) 3.497 1_455
H(6) C(7) 2.154 .
H(6) C(8) 2.891 .
H(6) C(9) 2.155 .
H(6) C(10) 2.904 .
H(6) C(11) 2.171 .
H(6) C(12) 3.334 1_455
H(6) C(12) 3.328 .
H(6) H(4A) 2.582 1_455
H(6) H(7A) 2.605 .
H(6) H(7B) 2.386 .
H(6) H(7B) 2.918 2_466
H(6) H(8A) 3.086 .
H(6) H(8A) 2.734 2_466
H(6) H(8B) 2.801 .
H(6) H(9A) 2.423 .
H(6) H(9B) 2.574 .
H(6) H(10A) 3.105 .
H(6) H(10C) 2.815 .
H(6) H(12A) 2.812 1_455
H(6) H(12A) 3.166 2_466
H(6) H(12B) 3.094 1_455
H(7A) O(1) 2.749 3_756
H(7A) N(1) 3.142 3_656
H(7A) C(1) 3.065 .
H(7A) C(3) 3.080 .
H(7A) C(6) 2.109 .
H(7A) C(9) 2.577 .
H(7A) C(11) 3.271 .
H(7A) C(12) 2.125 .
H(7A) C(13) 3.219 4_674
H(7A) H(3) 3.028 .
H(7A) H(6) 2.605 .
H(7A) H(7B) 1.612 .
H(7A) H(8A) 3.511 .
H(7A) H(8A) 3.468 2_466
H(7A) H(8B) 3.567 2_566
H(7A) H(9A) 3.498 .
H(7A) H(9B) 2.335 .
H(7A) H(12A) 2.801 .
H(7A) H(12B) 2.275 .
H(7A) H(13B) 2.997 4_674
H(7A) H(13C) 2.622 4_674
H(7B) C(1) 3.102 .
H(7B) C(6) 2.109 .
H(7B) C(8) 2.823 .
H(7B) C(9) 3.348 .
H(7B) C(11) 2.821 .
H(7B) C(12) 2.125 .
H(7B) C(12) 3.418 2_466
H(7B) H(6) 2.386 .
H(7B) H(6) 2.918 2_566
H(7B) H(7A) 1.612 .
H(7B) H(8A) 2.213 .
H(7B) H(8A) 2.871 2_466
H(7B) H(8B) 3.137 .
H(7B) H(8B) 3.167 2_566
H(7B) H(8C) 3.562 2_466
H(7B) H(9B) 3.500 .
H(7B) H(12A) 2.275 .
H(7B) H(12A) 2.428 2_466
H(7B) H(12B) 2.776 .
H(7B) H(13C) 3.574 4_674
H(8A) N(1) 3.558 4_664
H(8A) C(1) 2.731 .
H(8A) C(4) 3.523 .
H(8A) C(6) 2.740 .
H(8A) C(6) 3.437 2_566
H(8A) C(7) 2.539 .
H(8A) C(7) 3.390 2_566
H(8A) C(10) 3.322 .
H(8A) C(11) 2.081 .
H(8A) C(12) 2.496 .
H(8A) C(12) 3.573 2_466
H(8A) H(4B) 3.338 .
H(8A) H(6) 3.086 .
H(8A) H(6) 2.734 2_566
H(8A) H(7A) 3.511 .
H(8A) H(7A) 3.468 2_566
H(8A) H(7B) 2.213 .
H(8A) H(7B) 2.871 2_566
H(8A) H(8B) 1.600 .
H(8A) H(8C) 1.600 .
H(8A) H(10B) 3.537 .
H(8A) H(10C) 3.536 .
H(8A) H(12A) 2.105 .
H(8A) H(12A) 2.844 2_466
H(8A) H(12B) 3.459 .
H(8A) H(12B) 3.489 2_466
H(8B) N(1) 3.415 4_664
H(8B) C(1) 3.423 .
H(8B) C(6) 2.854 .
H(8B) C(7) 3.400 .
H(8B) C(7) 3.530 2_466
H(8B) C(10) 2.635 .
H(8B) C(11) 2.081 .
H(8B) C(12) 3.342 2_466
H(8B) H(6) 2.801 .
H(8B) H(7A) 3.567 2_466
H(8B) H(7B) 3.137 .
H(8B) H(7B) 3.167 2_466
H(8B) H(8A) 1.600 .
H(8B) H(8C) 1.600 .
H(8B) H(10A) 3.537 .
H(8B) H(10B) 2.912 .
H(8B) H(10C) 2.430 .
H(8B) H(12A) 3.587 .
H(8B) H(12A) 2.901 2_466
H(8B) H(12B) 3.259 2_466
H(8B) H(13B) 2.823 3_646
H(8C) O(2) 2.732 3_746
H(8C) O(3) 3.588 3_746
H(8C) C(1) 2.849 .
H(8C) C(2) 3.408 3_746
H(8C) C(4) 3.073 .
H(8C) C(6) 3.426 .
H(8C) C(10) 2.635 .
H(8C) C(11) 2.081 .
H(8C) C(12) 3.365 .
H(8C) H(4A) 3.568 .
H(8C) H(4B) 2.478 .
H(8C) H(7B) 3.562 2_566
H(8C) H(8A) 1.600 .
H(8C) H(8B) 1.600 .
H(8C) H(10A) 3.537 .
H(8C) H(10B) 2.431 .
H(8C) H(10C) 2.909 .
H(8C) H(12A) 3.052 .
H(8C) H(13C) 3.397 3_746
H(9A) S(1) 3.591 1_455
H(9A) O(2) 3.167 .
H(9A) O(3) 2.797 1_455
H(9A) N(2) 2.552 .
H(9A) C(1) 3.059 .
H(9A) C(2) 2.938 .
H(9A) C(3) 2.121 .
H(9A) C(4) 3.240 1_455
H(9A) C(6) 2.114 .
H(9A) C(7) 3.359 .
H(9A) C(10) 2.784 .
H(9A) C(11) 2.766 .
H(9A) H(3) 2.817 .
H(9A) H(4A) 2.383 1_455
H(9A) H(6) 2.423 .
H(9A) H(7A) 3.498 .
H(9A) H(9B) 1.614 .
H(9A) H(10A) 2.173 .
H(9A) H(10B) 3.363 3_656
H(9A) H(10C) 3.128 .
H(9A) H(10C) 3.523 3_656
H(9B) O(1) 3.009 3_756
H(9B) O(2) 3.260 .
H(9B) N(1) 2.858 3_656
H(9B) N(2) 3.204 .
H(9B) C(1) 3.146 .
H(9B) C(2) 3.533 .
H(9B) C(3) 2.121 .
H(9B) C(6) 2.114 .
H(9B) C(7) 2.627 .
H(9B) C(10) 3.425 3_656
H(9B) C(11) 3.294 .
H(9B) C(12) 3.308 .
H(9B) H(3) 2.271 .
H(9B) H(4B) 3.486 3_756
H(9B) H(6) 2.574 .
H(9B) H(7A) 2.335 .
H(9B) H(7B) 3.500 .
H(9B) H(9A) 1.614 .
H(9B) H(10A) 3.553 .
H(9B) H(10A) 3.217 3_656
H(9B) H(10B) 3.278 3_656
H(9B) H(10C) 3.203 3_656
H(9B) H(12B) 3.396 .
H(10A) S(1) 3.336 .
H(10A) O(1) 3.477 .
H(10A) O(3) 3.429 1_455
H(10A) N(1) 3.265 .
H(10A) N(2) 2.398 .
H(10A) N(3) 3.243 .
H(10A) C(1) 2.779 .
H(10A) C(2) 3.317 .
H(10A) C(3) 2.696 .
H(10A) C(4) 3.387 1_455
H(10A) C(4) 3.340 .
H(10A) C(6) 2.766 .
H(10A) C(8) 3.322 .
H(10A) C(9) 2.592 .
H(10A) C(11) 2.081 .
H(10A) H(4A) 2.668 1_455
H(10A) H(4B) 3.517 1_455
H(10A) H(4B) 3.335 .
H(10A) H(6) 3.105 .
H(10A) H(8B) 3.537 .
H(10A) H(8C) 3.537 .
H(10A) H(9A) 2.173 .
H(10A) H(9B) 3.553 .
H(10A) H(9B) 3.217 3_646
H(10A) H(10B) 1.600 .
H(10A) H(10C) 1.600 .
H(10B) S(1) 3.408 .
H(10B) O(1) 3.261 .
H(10B) O(2) 3.591 3_746
H(10B) O(3) 3.167 3_746
H(10B) N(2) 3.250 .
H(10B) C(1) 2.875 .
H(10B) C(3) 3.526 .
H(10B) C(4) 2.947 .
H(10B) C(6) 3.439 .
H(10B) C(8) 2.636 .
H(10B) C(11) 2.081 .
H(10B) H(3) 2.970 3_746
H(10B) H(4B) 2.474 .
H(10B) H(8A) 3.537 .
H(10B) H(8B) 2.912 .
H(10B) H(8C) 2.431 .
H(10B) H(9A) 3.363 3_646
H(10B) H(9B) 3.278 3_646
H(10B) H(10A) 1.600 .
H(10B) H(10C) 1.600 .
H(10C) O(2) 2.570 3_646
H(10C) C(1) 3.446 .
H(10C) C(2) 3.500 3_646
H(10C) C(4) 3.096 1_455
H(10C) C(6) 2.870 .
H(10C) C(8) 2.634 .
H(10C) C(9) 3.438 .
H(10C) C(11) 2.080 .
H(10C) H(4A) 2.480 1_455
H(10C) H(4B) 2.860 1_455
H(10C) H(6) 2.815 .
H(10C) H(8A) 3.536 .
H(10C) H(8B) 2.430 .
H(10C) H(8C) 2.909 .
H(10C) H(9A) 3.128 .
H(10C) H(9A) 3.523 3_646
H(10C) H(9B) 3.203 3_646
H(10C) H(10A) 1.600 .
H(10C) H(10B) 1.600 .
H(12A) C(1) 2.118 .
H(12A) C(3) 3.332 .
H(12A) C(4) 2.814 .
H(12A) C(6) 3.086 .
H(12A) C(6) 3.580 2_566
H(12A) C(7) 2.129 .
H(12A) C(7) 3.300 2_566
H(12A) C(8) 2.732 .
H(12A) C(8) 3.290 2_566
H(12A) C(11) 2.781 .
H(12A) H(3) 3.432 .
H(12A) H(4A) 2.643 .
H(12A) H(4B) 3.155 .
H(12A) H(6) 2.812 1_655
H(12A) H(6) 3.166 2_566
H(12A) H(7A) 2.801 .
H(12A) H(7B) 2.275 .
H(12A) H(7B) 2.428 2_566
H(12A) H(8A) 2.105 .
H(12A) H(8A) 2.844 2_566
H(12A) H(8B) 3.587 .
H(12A) H(8B) 2.901 2_566
H(12A) H(8C) 3.052 .
H(12A) H(12B) 1.614 .
H(12B) O(1) 2.737 3_756
H(12B) N(1) 2.895 3_756
H(12B) C(1) 2.118 .
H(12B) C(3) 2.562 .
H(12B) C(4) 2.951 .
H(12B) C(6) 3.123 .
H(12B) C(7) 2.129 .
H(12B) C(9) 3.279 .
H(12B) C(11) 3.286 .
H(12B) H(3) 2.228 .
H(12B) H(4A) 2.739 .
H(12B) H(6) 3.094 1_655
H(12B) H(7A) 2.275 .
H(12B) H(7B) 2.776 .
H(12B) H(8A) 3.459 .
H(12B) H(8A) 3.489 2_566
H(12B) H(8B) 3.259 2_566
H(12B) H(9B) 3.396 .
H(12B) H(12A) 1.614 .
H(13A) S(1) 3.273 2_467
H(13A) O(1) 2.997 2_467
H(13A) O(3) 2.885 2_467
H(13A) N(1) 3.187 .
H(13A) N(3) 2.456 .
H(13A) N(3) 3.295 2_467
H(13A) C(2) 3.349 .
H(13A) C(2) 3.421 2_467
H(13A) C(5) 2.040 .
H(13A) C(5) 2.933 2_467
H(13A) C(13) 3.258 2_467
H(13A) H(13A) 3.436 2_467
H(13A) H(13A) 3.436 2_567
H(13A) H(13B) 1.600 .
H(13A) H(13B) 3.340 2_567
H(13A) H(13C) 1.600 .
H(13A) H(13C) 2.863 2_467
H(13B) O(1) 3.335 2_467
H(13B) O(2) 2.831 .
H(13B) N(1) 3.507 2_467
H(13B) N(3) 2.982 .
H(13B) N(3) 3.248 2_467
H(13B) C(2) 2.807 .
H(13B) C(5) 2.040 .
H(13B) C(5) 3.423 2_467
H(13B) H(7A) 2.997 4_675
H(13B) H(8B) 2.823 3_656
H(13B) H(13A) 1.600 .
H(13B) H(13A) 3.340 2_467
H(13B) H(13C) 1.600 .
H(13B) H(13C) 3.480 2_467
H(13C) O(1) 3.260 2_467
H(13C) O(2) 2.929 .
H(13C) O(3) 3.550 2_467
H(13C) N(1) 2.900 2_567
H(13C) N(3) 3.096 .
H(13C) N(3) 3.043 2_567
H(13C) C(2) 2.812 .
H(13C) C(5) 2.040 .
H(13C) C(7) 3.504 4_675
H(13C) C(13) 3.456 2_567
H(13C) H(7A) 2.622 4_675
H(13C) H(7B) 3.574 4_675
H(13C) H(8C) 3.397 3_756
H(13C) H(13A) 1.600 .
H(13C) H(13A) 2.863 2_567
H(13C) H(13B) 1.600 .
H(13C) H(13B) 3.480 2_567

loop_
_geom_torsion_atom_site_label_1
_geom_torsion_atom_site_label_2
_geom_torsion_atom_site_label_3
_geom_torsion_atom_site_label_4
_geom_torsion
O(1) S(1) N(2) C(2) 80.06(13)
O(1) S(1) N(2) C(3) -146.31(10)
O(1) S(1) C(4) C(1) 121.75(12)
O(3) S(1) N(2) C(2) -49.80(14)
O(3) S(1) N(2) C(3) 83.83(12)
O(3) S(1) C(4) C(1) -105.91(12)
N(2) S(1) C(4) C(1) 7.83(12)
C(4) S(1) N(2) C(2) -163.41(12)
C(4) S(1) N(2) C(3) -29.78(11)
S(1) N(2) C(2) O(2) 112.81(16)
S(1) N(2) C(2) C(5) -70.03(18)
S(1) N(2) C(3) C(1) 41.90(14)
S(1) N(2) C(3) C(9) 155.11(11)
C(2) N(2) C(3) C(1) 175.93(13)
C(2) N(2) C(3) C(9) -70.86(18)
C(3) N(2) C(2) O(2) -17.0(2)
C(3) N(2) C(2) C(5) 160.13(15)
N(1) N(3) C(5) C(2) -156(4)
N(1) N(3) C(5) C(13) 14(4)
C(3) C(1) C(4) S(1) 15.20(16)
C(4) C(1) C(3) N(2) -35.90(17)
C(4) C(1) C(3) C(9) -156.20(13)
C(3) C(1) C(11) C(6) 51.91(14)
C(3) C(1) C(11) C(8) 169.30(14)
C(3) C(1) C(11) C(10) -67.40(17)
C(11) C(1) C(3) N(2) 90.52(14)
C(11) C(1) C(3) C(9) -29.78(16)
C(3) C(1) C(12) C(7) -70.01(16)
C(12) C(1) C(3) N(2) -162.40(13)
C(12) C(1) C(3) C(9) 77.29(15)
C(4) C(1) C(11) C(6) 172.12(14)
C(4) C(1) C(11) C(8) -70.5(2)
C(4) C(1) C(11) C(10) 52.8(2)
C(11) C(1) C(4) S(1) -102.76(15)
C(4) C(1) C(12) C(7) 169.47(14)
C(12) C(1) C(4) S(1) 133.78(13)
C(11) C(1) C(12) C(7) 38.43(16)
C(12) C(1) C(11) C(6) -56.98(14)
C(12) C(1) C(11) C(8) 60.41(18)
C(12) C(1) C(11) C(10) -176.29(14)
O(2) C(2) C(5) N(3) 159.94(18)
O(2) C(2) C(5) C(13) -8.9(3)
N(2) C(2) C(5) N(3) -17.2(2)
N(2) C(2) C(5) C(13) 173.99(18)
N(2) C(3) C(9) C(6) -120.56(15)
C(1) C(3) C(9) C(6) -6.41(16)
C(7) C(6) C(9) C(3) -67.21(17)
C(9) C(6) C(7) C(12) 74.10(17)
C(7) C(6) C(11) C(1) 54.94(15)
C(7) C(6) C(11) C(8) -62.03(19)
C(7) C(6) C(11) C(10) 174.57(15)
C(11) C(6) C(7) C(12) -33.89(17)
C(9) C(6) C(11) C(1) -56.36(15)
C(9) C(6) C(11) C(8) -173.33(15)
C(9) C(6) C(11) C(10) 63.27(18)
C(11) C(6) C(9) C(3) 40.72(16)
C(6) C(7) C(12) C(1) -2.74(17)
